data_4069812
loop_
_publ_author_name
'Ding, Yi'
'Chiang, Minyi'
'Pullarkat, Sumod A.'
'Li, Yongxin'
'Leung, Pak-Hing'

_publ_section_title
;
 Synthesis, Coordination Characteristics, Conformational Behavior, and
 Bond Reactivity Studies of a Novel Chiral Phosphapalladacycle Complex
;
_journal_issue 15
_journal_name_full Organometallics
_journal_page_first 4358
_journal_paper_doi 10.1021/om900423f
_journal_volume 28
_journal_year 2009
_chemical_absolute_configuration ad
_chemical_formula_sum 'C31.5 H33 Cl N O2 P Pd'
_chemical_formula_weight 630.41
_chemical_name_systematic
;

 ?

;
_space_group_IT_number 19
_symmetry_cell_setting orthorhombic
_symmetry_space_group_name_Hall 'P 2ac 2ab'
_symmetry_space_group_name_H-M 'P 21 21 21'
_atom_sites_solution_hydrogens geom
_atom_sites_solution_primary direct
_atom_sites_solution_secondary difmap
_audit_creation_method SHELXL-97
_cell_angle_alpha 90.00
_cell_angle_beta 90.00
_cell_angle_gamma 90.00
_cell_formula_units_Z 8
_cell_length_a 11.0151(3)
_cell_length_b 13.9586(4)
_cell_length_c 37.1293(12)
_cell_measurement_reflns_used 6826
_cell_measurement_temperature 173(2)
_cell_measurement_theta_max 30.26
_cell_measurement_theta_min 2.42
_cell_volume 5708.8(3)
_computing_cell_refinement 'Bruker SMART'
_computing_data_collection 'Bruker SMART'
_computing_data_reduction 'Bruker SAINT'
_computing_molecular_graphics 'Bruker SHELXTL'
_computing_publication_material 'Bruker SHELXTL'
_computing_structure_refinement 'SHELXL-97 (Sheldrick, 1997)'
_computing_structure_solution 'SHELXS-97 (Sheldrick, 1990)'
_diffrn_ambient_temperature 173(2)
_diffrn_measured_fraction_theta_full 0.999
_diffrn_measured_fraction_theta_max 0.999
_diffrn_measurement_device_type 'CCD area detector'
_diffrn_measurement_method 'phi and omega scans'
_diffrn_radiation_monochromator graphite
_diffrn_radiation_source 'fine-focus sealed tube'
_diffrn_radiation_type MoK\a
_diffrn_radiation_wavelength 0.71073
_diffrn_reflns_av_R_equivalents 0.0388
_diffrn_reflns_av_sigmaI/netI 0.0370
_diffrn_reflns_limit_h_max 15
_diffrn_reflns_limit_h_min -14
_diffrn_reflns_limit_k_max 19
_diffrn_reflns_limit_k_min -19
_diffrn_reflns_limit_l_max 50
_diffrn_reflns_limit_l_min -50
_diffrn_reflns_number 62466
_diffrn_reflns_theta_full 29.00
_diffrn_reflns_theta_max 29.00
_diffrn_reflns_theta_min 1.10
_exptl_absorpt_coefficient_mu 0.829
_exptl_absorpt_correction_T_max 0.9366
_exptl_absorpt_correction_T_min 0.8011
_exptl_absorpt_correction_type multi-scan
_exptl_absorpt_process_details sadabs
_exptl_crystal_colour colourless
_exptl_crystal_density_diffrn 1.467
_exptl_crystal_density_meas 0
_exptl_crystal_density_method 'not measured'
_exptl_crystal_description needle
_exptl_crystal_F_000 2584
_exptl_crystal_size_max 0.28
_exptl_crystal_size_mid 0.10
_exptl_crystal_size_min 0.08
_refine_diff_density_max 1.614
_refine_diff_density_min -1.542
_refine_diff_density_rms 0.148
_refine_ls_abs_structure_details 'Flack H D (1983), Acta Cryst. A39, 876-881'
_refine_ls_abs_structure_Flack 0.01(3)
_refine_ls_extinction_method none
_refine_ls_goodness_of_fit_ref 1.148
_refine_ls_hydrogen_treatment mixed
_refine_ls_matrix_type full
_refine_ls_number_parameters 688
_refine_ls_number_reflns 15144
_refine_ls_number_restraints 84
_refine_ls_restrained_S_all 1.152
_refine_ls_R_factor_all 0.0565
_refine_ls_R_factor_gt 0.0498
_refine_ls_shift/su_max 0.003
_refine_ls_shift/su_mean 0.000
_refine_ls_structure_factor_coef Fsqd
_refine_ls_weighting_details 'calc w=1/[\s^2^(Fo^2^)+(0.0713P)^2^+8.6034P] where P=(Fo^2^+2Fc^2^)/3'
_refine_ls_weighting_scheme calc
_refine_ls_wR_factor_gt 0.1295
_refine_ls_wR_factor_ref 0.1391
_reflns_number_gt 13946
_reflns_number_total 15144
_reflns_threshold_expression >2sigma(I)
_cod_data_source_file om900423f_si_011.cif
_cod_data_source_block leung257
_cod_depositor_comments
;
The following automatic conversions were performed:

'_symmetry_cell_setting' value 'Orthorhombic' changed to
'orthorhombic' according to
/home/saulius/struct/CIF-dictionaries/cif_core.dic dictionary named
'cif_core.dic' version 2.4.2 from 2011-04-26.

Automatic conversion script
Id: cif_fix_values 1715 2011-07-08 13:25:40Z adriana 
;
_cod_original_sg_symbol_H-M P2(1)2(1)2(1)
_cod_original_formula_sum 'C31.50 H33 Cl N O2 P Pd'
_cod_database_code 4069812

loop_
_symmetry_equiv_pos_as_xyz
'x, y, z'
'-x+1/2, -y, z+1/2'
'-x, y+1/2, -z+1/2'
'x+1/2, -y+1/2, -z'

loop_
_atom_site_label
_atom_site_type_symbol
_atom_site_fract_x
_atom_site_fract_y
_atom_site_fract_z
_atom_site_U_iso_or_equiv
_atom_site_adp_type
_atom_site_occupancy
_atom_site_symmetry_multiplicity
_atom_site_calc_flag
_atom_site_refinement_flags
Pd1 Pd 0.14116(3) 0.69956(2) 0.107921(10) 0.02551(8) Uani 1 1 d .
Pd2 Pd 0.59740(3) 0.01240(2) 0.101175(9) 0.02237(8) Uani 1 1 d .
N1 N 0.0205(4) 0.8151(3) 0.09431(12) 0.0282(8) Uani 1 1 d D
H1N H -0.048(3) 0.793(5) 0.0885(17) 0.042 Uiso 1 1 d D
N2 N 0.5286(4) -0.0566(3) 0.05397(11) 0.0250(8) Uani 1 1 d D
H2N H 0.452(2) -0.063(5) 0.0561(17) 0.037 Uiso 1 1 d D
O1 O 0.2607(3) 0.7979(3) 0.08429(10) 0.0327(8) Uani 1 1 d .
O2 O 0.2712(4) 0.9271(3) 0.05032(13) 0.0449(10) Uani 1 1 d .
O3 O 0.7238(4) -0.0975(3) 0.09571(10) 0.0330(8) Uani 1 1 d .
O4 O 0.7823(4) -0.2193(3) 0.06158(11) 0.0400(9) Uani 1 1 d .
P1 P 0.04423(12) 0.59133(9) 0.14013(4) 0.0273(2) Uani 1 1 d .
P2 P 0.49078(10) 0.14549(8) 0.10866(3) 0.0232(2) Uani 1 1 d .
C1 C 0.2726(5) 0.6068(3) 0.12332(14) 0.0284(10) Uani 1 1 d .
C2 C 0.3754(4) 0.5856(3) 0.10079(14) 0.0282(9) Uani 1 1 d .
C3 C 0.3849(5) 0.6155(3) 0.06408(14) 0.0299(10) Uani 1 1 d .
H3 H 0.3199 0.6505 0.0536 0.036 Uiso 1 1 calc R
C4 C 0.4844(5) 0.5954(4) 0.04374(15) 0.0342(11) Uani 1 1 d .
H4 H 0.4867 0.6153 0.0193 0.041 Uiso 1 1 calc R
C5 C 0.5856(6) 0.5448(4) 0.05867(15) 0.0360(11) Uani 1 1 d .
C6 C 0.6998(6) 0.5324(5) 0.03690(19) 0.0503(16) Uani 1 1 d .
H6A H 0.7588 0.4951 0.0508 0.075 Uiso 1 1 calc R
H6B H 0.7341 0.5954 0.0313 0.075 Uiso 1 1 calc R
H6C H 0.6807 0.4986 0.0145 0.075 Uiso 1 1 calc R
C7 C 0.5765(5) 0.5114(4) 0.09349(15) 0.0346(11) Uani 1 1 d .
H7 H 0.6417 0.4755 0.1034 0.042 Uiso 1 1 calc R
C8 C 0.4721(5) 0.5294(3) 0.11498(14) 0.0300(10) Uani 1 1 d .
C9 C 0.4649(5) 0.4939(4) 0.15068(15) 0.0333(10) Uani 1 1 d .
H9 H 0.5305 0.4575 0.1601 0.040 Uiso 1 1 calc R
C10 C 0.3648(5) 0.5111(4) 0.17206(14) 0.0351(10) Uani 1 1 d .
C11 C 0.3609(7) 0.4742(5) 0.21019(16) 0.0516(16) Uani 1 1 d .
H11A H 0.4402 0.4473 0.2166 0.077 Uiso 1 1 calc R
H11B H 0.2987 0.4243 0.2122 0.077 Uiso 1 1 calc R
H11C H 0.3414 0.5270 0.2266 0.077 Uiso 1 1 calc R
C12 C 0.2667(5) 0.5672(4) 0.15755(14) 0.0293(10) Uani 1 1 d .
C13 C 0.1510(5) 0.5822(4) 0.17814(13) 0.0315(10) Uani 1 1 d .
H13 H 0.1320 0.5247 0.1932 0.038 Uiso 1 1 calc R
C14 C 0.1493(6) 0.6732(4) 0.20116(15) 0.0400(12) Uani 1 1 d .
H14A H 0.2142 0.6699 0.2192 0.060 Uiso 1 1 calc R
H14B H 0.0707 0.6787 0.2133 0.060 Uiso 1 1 calc R
H14C H 0.1619 0.7292 0.1857 0.060 Uiso 1 1 calc R
C15 C 0.0380(5) 0.4706(3) 0.12049(14) 0.0275(10) Uani 1 1 d .
C16 C 0.0837(7) 0.3914(4) 0.13791(19) 0.0475(15) Uani 1 1 d .
H16 H 0.1202 0.3979 0.1610 0.057 Uiso 1 1 calc R
C17 C 0.0762(8) 0.3015(5) 0.1217(2) 0.060(2) Uani 1 1 d .
H17 H 0.1065 0.2464 0.1337 0.072 Uiso 1 1 calc R
C18 C 0.0235(6) 0.2930(5) 0.08743(19) 0.0487(15) Uani 1 1 d .
H18 H 0.0195 0.2322 0.0760 0.058 Uiso 1 1 calc R
C19 C -0.0224(7) 0.3726(5) 0.07031(18) 0.0493(16) Uani 1 1 d .
H19 H -0.0586 0.3666 0.0472 0.059 Uiso 1 1 calc R
C20 C -0.0159(6) 0.4613(4) 0.08679(16) 0.0372(12) Uani 1 1 d .
H20 H -0.0484 0.5161 0.0750 0.045 Uiso 1 1 calc R
C21 C -0.1070(5) 0.6119(3) 0.15741(14) 0.0313(10) Uani 1 1 d .
C22 C -0.1447(6) 0.5761(4) 0.19039(15) 0.0397(12) Uani 1 1 d .
H22 H -0.0894 0.5406 0.2048 0.048 Uiso 1 1 calc R
C23 C -0.2624(6) 0.5914(5) 0.20269(18) 0.0464(15) Uani 1 1 d .
H23 H -0.2869 0.5659 0.2253 0.056 Uiso 1 1 calc R
C24 C -0.3432(6) 0.6430(4) 0.18250(19) 0.0445(14) Uani 1 1 d .
H24 H -0.4228 0.6545 0.1913 0.053 Uiso 1 1 calc R
C25 C -0.3083(6) 0.6783(4) 0.1492(2) 0.0456(14) Uani 1 1 d .
H25 H -0.3647 0.7132 0.1350 0.055 Uiso 1 1 calc R
C26 C -0.1926(5) 0.6630(4) 0.13668(16) 0.0360(11) Uani 1 1 d .
H26 H -0.1699 0.6872 0.1137 0.043 Uiso 1 1 calc R
C27 C 0.0150(6) 0.8910(4) 0.12316(16) 0.0383(12) Uani 1 1 d .
H27A H 0.0911 0.8915 0.1373 0.046 Uiso 1 1 calc R
H27B H -0.0537 0.8785 0.1397 0.046 Uiso 1 1 calc R
C28 C -0.0023(5) 0.9863(4) 0.10394(17) 0.0429(12) Uani 1 1 d .
H28A H -0.0850 1.0116 0.1082 0.052 Uiso 1 1 calc R
H28B H 0.0575 1.0340 0.1127 0.052 Uiso 1 1 calc R
C29 C 0.0170(6) 0.9660(4) 0.06407(16) 0.0390(13) Uani 1 1 d .
H29A H 0.0718 1.0141 0.0531 0.047 Uiso 1 1 calc R
H29B H -0.0612 0.9665 0.0509 0.047 Uiso 1 1 calc R
C30 C 0.0746(5) 0.8661(4) 0.06335(14) 0.0281(10) Uani 1 1 d .
H30 H 0.0498 0.8330 0.0406 0.034 Uiso 1 1 calc R
C31 C 0.2130(5) 0.8650(3) 0.06602(14) 0.0270(9) Uani 1 1 d .
C32 C 0.6842(4) 0.0754(3) 0.14382(12) 0.0212(8) Uani 1 1 d U
C33 C 0.7487(4) 0.0216(3) 0.17028(11) 0.0225(8) Uani 1 1 d .
C34 C 0.7358(5) -0.0784(3) 0.17539(13) 0.0266(9) Uani 1 1 d .
H34 H 0.6802 -0.1129 0.1607 0.032 Uiso 1 1 calc R
C35 C 0.8019(5) -0.1271(4) 0.20115(13) 0.0304(10) Uani 1 1 d .
H35 H 0.7895 -0.1940 0.2040 0.036 Uiso 1 1 calc R
C36 C 0.8865(4) -0.0810(3) 0.22321(12) 0.0270(9) Uani 1 1 d .
C37 C 0.9621(6) -0.1360(4) 0.24992(16) 0.0389(12) Uani 1 1 d .
H37A H 1.0463 -0.1386 0.2415 0.058 Uiso 1 1 calc R
H37B H 0.9301 -0.2012 0.2523 0.058 Uiso 1 1 calc R
H37C H 0.9590 -0.1039 0.2734 0.058 Uiso 1 1 calc R
C38 C 0.8988(4) 0.0168(3) 0.21956(12) 0.0266(8) Uani 1 1 d .
H38 H 0.9547 0.0496 0.2346 0.032 Uiso 1 1 calc R
C39 C 0.8305(4) 0.0703(3) 0.19401(13) 0.0265(9) Uani 1 1 d .
C40 C 0.8388(5) 0.1715(3) 0.19220(14) 0.0307(10) Uani 1 1 d .
H40 H 0.8942 0.2037 0.2077 0.037 Uiso 1 1 calc R
C41 C 0.7702(5) 0.2240(3) 0.16910(14) 0.0307(10) Uani 1 1 d .
C42 C 0.7754(6) 0.3329(4) 0.16941(18) 0.0417(14) Uani 1 1 d .
H42A H 0.8350 0.3542 0.1873 0.063 Uiso 1 1 calc R
H42B H 0.6953 0.3586 0.1756 0.063 Uiso 1 1 calc R
H42C H 0.7994 0.3561 0.1455 0.063 Uiso 1 1 calc R
C43 C 0.6912(4) 0.1753(3) 0.14452(13) 0.0244(9) Uani 1 1 d U
C44 C 0.6155(4) 0.2303(3) 0.11737(12) 0.0256(9) Uani 1 1 d .
H44 H 0.5836 0.2907 0.1283 0.031 Uiso 1 1 calc R
C45 C 0.6859(6) 0.2521(4) 0.08277(15) 0.0376(12) Uani 1 1 d .
H45A H 0.7598 0.2878 0.0887 0.056 Uiso 1 1 calc R
H45B H 0.6351 0.2905 0.0666 0.056 Uiso 1 1 calc R
H45C H 0.7077 0.1919 0.0708 0.056 Uiso 1 1 calc R
C46 C 0.3893(5) 0.1457(4) 0.14765(15) 0.0333(11) Uani 1 1 d U
C47 C 0.4010(9) 0.2091(6) 0.1763(2) 0.076(3) Uani 1 1 d U
H47 H 0.4665 0.2534 0.1771 0.091 Uiso 1 1 calc R
C48 C 0.3140(10) 0.2067(7) 0.2042(3) 0.085(3) Uani 1 1 d U
H48 H 0.3213 0.2502 0.2238 0.102 Uiso 1 1 calc R
C49 C 0.2200(7) 0.1436(6) 0.2038(2) 0.0544(17) Uani 1 1 d U
H49 H 0.1608 0.1439 0.2225 0.065 Uiso 1 1 calc R
C50 C 0.2127(8) 0.0813(7) 0.1767(2) 0.070(2) Uani 1 1 d U
H50 H 0.1516 0.0333 0.1771 0.084 Uiso 1 1 calc R
C51 C 0.2919(8) 0.0851(6) 0.1480(2) 0.066(2) Uani 1 1 d U
H51 H 0.2784 0.0443 0.1279 0.079 Uiso 1 1 calc R
C52 C 0.3973(4) 0.2020(3) 0.07399(12) 0.0273(9) Uani 1 1 d .
C53 C 0.3876(6) 0.3021(4) 0.07320(18) 0.0462(14) Uani 1 1 d .
H53 H 0.4288 0.3395 0.0908 0.055 Uiso 1 1 calc R
C54 C 0.3186(7) 0.3467(4) 0.0470(2) 0.059(2) Uani 1 1 d .
H54 H 0.3123 0.4146 0.0466 0.071 Uiso 1 1 calc R
C55 C 0.2584(7) 0.2922(5) 0.02129(18) 0.0505(16) Uani 1 1 d .
H55 H 0.2155 0.3229 0.0023 0.061 Uiso 1 1 calc R
C56 C 0.2609(6) 0.1942(5) 0.02316(16) 0.0469(15) Uani 1 1 d .
H56 H 0.2138 0.1572 0.0069 0.056 Uiso 1 1 calc R
C57 C 0.3323(5) 0.1488(4) 0.04891(15) 0.0345(12) Uani 1 1 d .
H57 H 0.3366 0.0808 0.0494 0.041 Uiso 1 1 calc R
C58 C 0.5519(6) -0.0060(4) 0.01885(14) 0.0405(12) Uani 1 1 d .
H58A H 0.4746 0.0055 0.0059 0.049 Uiso 1 1 calc R
H58B H 0.5919 0.0564 0.0232 0.049 Uiso 1 1 calc R
C59 C 0.6326(9) -0.0699(7) -0.00277(19) 0.074(3) Uani 1 1 d .
H59A H 0.7193 -0.0570 0.0024 0.088 Uiso 1 1 calc R
H59B H 0.6178 -0.0619 -0.0289 0.088 Uiso 1 1 calc R
C60 C 0.5959(8) -0.1708(5) 0.00997(17) 0.062(2) Uani 1 1 d .
H60A H 0.5177 -0.1912 -0.0007 0.074 Uiso 1 1 calc R
H60B H 0.6591 -0.2189 0.0043 0.074 Uiso 1 1 calc R
C61 C 0.5848(6) -0.1542(3) 0.05079(14) 0.0328(11) Uani 1 1 d .
H61 H 0.5285 -0.2029 0.0613 0.039 Uiso 1 1 calc R
C62 C 0.7058(5) -0.1586(3) 0.07024(13) 0.0290(10) Uani 1 1 d .
C63 C 0.443(3) 0.896(2) 0.2005(4) 0.352(18) Uani 1 1 d DU
H63A H 0.5310 0.8865 0.2040 0.422 Uiso 1 1 calc R
H63B H 0.4290 0.9662 0.1983 0.422 Uiso 1 1 calc R
Cl1 Cl 0.3658(11) 0.8548(10) 0.2396(3) 0.402(9) Uani 1 1 d DU
Cl2 Cl 0.3996(5) 0.8406(4) 0.15831(17) 0.181(2) Uani 1 1 d DU

loop_
_atom_site_aniso_label
_atom_site_aniso_U_11
_atom_site_aniso_U_22
_atom_site_aniso_U_33
_atom_site_aniso_U_23
_atom_site_aniso_U_13
_atom_site_aniso_U_12
Pd1 0.02743(15) 0.01952(15) 0.02958(17) 0.00573(13) -0.00030(13) 0.00064(13)
Pd2 0.02729(15) 0.01687(14) 0.02296(15) -0.00252(12) -0.00429(12) 0.00009(12)
N1 0.0261(18) 0.024(2) 0.034(2) 0.0068(16) 0.0016(16) 0.0027(15)
N2 0.030(2) 0.0205(18) 0.0248(19) -0.0006(15) -0.0047(15) 0.0009(15)
O1 0.0298(17) 0.0227(16) 0.046(2) 0.0117(16) 0.0023(15) 0.0025(15)
O2 0.037(2) 0.030(2) 0.068(3) 0.019(2) -0.001(2) -0.0033(17)
O3 0.0425(19) 0.0284(17) 0.0280(17) -0.0087(14) -0.0112(15) 0.0057(15)
O4 0.046(2) 0.029(2) 0.044(2) -0.0111(16) -0.0076(18) 0.0112(17)
P1 0.0309(6) 0.0216(6) 0.0294(6) 0.0038(5) 0.0013(5) 0.0010(5)
P2 0.0257(5) 0.0183(5) 0.0256(6) -0.0007(4) -0.0030(4) -0.0002(4)
C1 0.037(2) 0.020(2) 0.028(2) 0.0006(18) -0.0031(19) -0.0044(19)
C2 0.034(2) 0.0166(18) 0.034(2) 0.0009(18) -0.0015(19) -0.0019(16)
C3 0.034(3) 0.023(2) 0.033(2) 0.0021(18) -0.0052(19) 0.0003(19)
C4 0.047(3) 0.025(2) 0.030(2) -0.0010(19) 0.001(2) 0.004(2)
C5 0.041(3) 0.025(2) 0.042(3) -0.007(2) 0.008(2) -0.001(2)
C6 0.049(3) 0.048(4) 0.054(4) -0.006(3) 0.022(3) 0.009(3)
C7 0.038(3) 0.021(2) 0.045(3) -0.006(2) -0.005(2) 0.0044(19)
C8 0.035(2) 0.021(2) 0.035(2) -0.0053(18) -0.0047(19) 0.0026(19)
C9 0.033(2) 0.025(2) 0.042(3) 0.003(2) -0.009(2) 0.002(2)
C10 0.042(3) 0.029(2) 0.035(2) 0.005(2) -0.004(2) 0.002(2)
C11 0.056(4) 0.057(4) 0.041(3) 0.015(3) -0.006(3) 0.019(3)
C12 0.033(2) 0.023(2) 0.032(2) -0.0004(19) -0.0026(19) 0.0033(19)
C13 0.035(2) 0.031(2) 0.028(2) 0.0054(19) -0.001(2) 0.000(2)
C14 0.048(3) 0.038(3) 0.034(3) -0.003(2) -0.001(2) 0.001(3)
C15 0.032(2) 0.015(2) 0.035(2) 0.0041(17) 0.0081(19) -0.0037(18)
C16 0.062(4) 0.028(3) 0.053(4) 0.004(2) -0.001(3) 0.006(3)
C17 0.094(6) 0.028(3) 0.059(4) 0.000(3) -0.018(4) 0.006(4)
C18 0.055(4) 0.028(3) 0.064(4) -0.007(3) 0.019(3) 0.001(3)
C19 0.059(4) 0.046(4) 0.043(3) -0.009(3) 0.005(3) -0.018(3)
C20 0.045(3) 0.028(3) 0.038(3) 0.001(2) -0.008(2) -0.004(2)
C21 0.035(2) 0.021(2) 0.039(3) -0.0057(18) 0.000(2) -0.003(2)
C22 0.048(3) 0.033(3) 0.039(3) 0.000(2) 0.000(3) -0.008(3)
C23 0.050(3) 0.047(4) 0.042(3) -0.010(3) 0.014(3) -0.014(3)
C24 0.034(3) 0.037(3) 0.062(4) -0.019(3) 0.011(3) -0.008(2)
C25 0.041(3) 0.029(3) 0.067(4) -0.008(3) -0.005(3) 0.000(2)
C26 0.041(3) 0.025(2) 0.042(3) 0.002(2) -0.002(2) -0.005(2)
C27 0.041(3) 0.037(3) 0.037(3) 0.001(2) 0.007(2) 0.009(2)
C28 0.045(3) 0.030(2) 0.054(3) -0.008(3) 0.003(3) 0.004(2)
C29 0.042(3) 0.026(3) 0.049(3) 0.013(2) 0.005(2) 0.014(2)
C30 0.032(2) 0.024(2) 0.029(2) 0.0028(18) 0.0013(18) 0.0058(18)
C31 0.030(2) 0.020(2) 0.030(2) -0.0021(18) -0.0003(19) 0.0037(18)
C32 0.0208(18) 0.0203(19) 0.022(2) -0.0019(16) -0.0041(15) -0.0009(15)
C33 0.025(2) 0.020(2) 0.0223(19) -0.0045(16) 0.0010(15) -0.0002(17)
C34 0.035(2) 0.021(2) 0.024(2) -0.0046(17) -0.0003(18) -0.0011(18)
C35 0.043(3) 0.023(2) 0.026(2) 0.0001(18) -0.006(2) -0.002(2)
C36 0.032(2) 0.026(2) 0.024(2) -0.0004(17) -0.0011(17) 0.0042(18)
C37 0.051(3) 0.026(2) 0.040(3) -0.001(2) -0.008(2) 0.009(2)
C38 0.0272(19) 0.025(2) 0.028(2) -0.0023(17) -0.0056(17) -0.0004(19)
C39 0.027(2) 0.022(2) 0.030(2) -0.0040(17) -0.0014(17) 0.0010(17)
C40 0.032(2) 0.023(2) 0.037(3) -0.0052(19) -0.009(2) -0.0078(19)
C41 0.036(2) 0.020(2) 0.036(3) -0.0023(19) -0.011(2) -0.0038(19)
C42 0.052(3) 0.018(2) 0.056(4) -0.002(2) -0.025(3) -0.008(2)
C43 0.024(2) 0.023(2) 0.026(2) -0.0017(17) -0.0043(17) -0.0029(17)
C44 0.023(2) 0.023(2) 0.030(2) -0.0034(17) -0.0051(16) -0.0026(16)
C45 0.045(3) 0.030(3) 0.037(3) 0.001(2) 0.000(2) -0.009(2)
C46 0.036(3) 0.028(2) 0.036(3) -0.0014(19) 0.000(2) 0.006(2)
C47 0.087(5) 0.064(4) 0.078(5) -0.037(4) 0.039(4) -0.033(4)
C48 0.114(7) 0.065(5) 0.075(5) -0.031(4) 0.054(5) -0.027(5)
C49 0.053(4) 0.062(4) 0.048(4) 0.010(3) 0.012(3) 0.003(3)
C50 0.069(5) 0.083(5) 0.058(4) -0.011(4) 0.024(4) -0.032(4)
C51 0.066(5) 0.069(5) 0.062(4) -0.019(4) 0.018(4) -0.026(4)
C52 0.0259(19) 0.024(2) 0.032(2) 0.0018(18) -0.0068(18) 0.0015(19)
C53 0.051(3) 0.025(2) 0.063(4) -0.002(3) -0.024(3) -0.001(3)
C54 0.067(4) 0.021(3) 0.090(6) 0.017(3) -0.035(4) 0.005(3)
C55 0.064(4) 0.041(3) 0.047(3) 0.011(3) -0.016(3) 0.014(3)
C56 0.059(4) 0.043(3) 0.039(3) -0.011(3) -0.020(3) 0.018(3)
C57 0.043(3) 0.020(2) 0.040(3) -0.0051(19) -0.013(2) 0.005(2)
C58 0.057(3) 0.037(3) 0.028(2) 0.002(2) 0.004(2) -0.003(3)
C59 0.080(5) 0.104(7) 0.037(3) 0.017(4) 0.016(4) 0.037(5)
C60 0.084(5) 0.060(4) 0.040(3) -0.032(3) -0.029(4) 0.034(4)
C61 0.051(3) 0.019(2) 0.029(2) -0.0056(17) -0.009(2) 0.002(2)
C62 0.040(3) 0.020(2) 0.027(2) -0.0040(18) -0.007(2) 0.003(2)
C63 0.43(4) 0.49(4) 0.135(15) -0.120(19) 0.082(18) 0.00(3)
Cl1 0.366(14) 0.58(2) 0.257(9) -0.061(11) 0.009(9) -0.308(15)
Cl2 0.146(4) 0.178(5) 0.217(5) 0.009(4) -0.044(4) -0.052(4)

loop_
_atom_type_symbol
_atom_type_description
_atom_type_scat_dispersion_real
_atom_type_scat_dispersion_imag
_atom_type_scat_source
C C 0.0033 0.0016 'International Tables Vol C Tables 4.2.6.8 and 6.1.1.4'
H H 0.0000 0.0000 'International Tables Vol C Tables 4.2.6.8 and 6.1.1.4'
N N 0.0061 0.0033 'International Tables Vol C Tables 4.2.6.8 and 6.1.1.4'
O O 0.0106 0.0060 'International Tables Vol C Tables 4.2.6.8 and 6.1.1.4'
P P 0.1023 0.0942 'International Tables Vol C Tables 4.2.6.8 and 6.1.1.4'
Pd Pd -0.9988 1.0072 'International Tables Vol C Tables 4.2.6.8 and 6.1.1.4'
Cl Cl 0.1484 0.1585 'International Tables Vol C Tables 4.2.6.8 and 6.1.1.4'

loop_
_geom_angle_atom_site_label_1
_geom_angle_atom_site_label_2
_geom_angle_atom_site_label_3
_geom_angle
C1 Pd1 O1 95.02(17)
C1 Pd1 N1 171.13(18)
O1 Pd1 N1 78.39(14)
C1 Pd1 P1 75.82(15)
O1 Pd1 P1 168.96(11)
N1 Pd1 P1 110.02(12)
C32 Pd2 O3 94.57(15)
C32 Pd2 N2 172.93(17)
O3 Pd2 N2 79.94(14)
C32 Pd2 P2 77.90(13)
O3 Pd2 P2 170.02(11)
N2 Pd2 P2 107.00(11)
C30 N1 C27 103.3(4)
C30 N1 Pd1 107.2(3)
C27 N1 Pd1 112.6(3)
C61 N2 C58 106.7(4)
C61 N2 Pd2 109.1(3)
C58 N2 Pd2 116.0(3)
C31 O1 Pd1 116.5(3)
C62 O3 Pd2 117.2(3)
C21 P1 C15 104.6(2)
C21 P1 C13 109.1(2)
C15 P1 C13 105.3(2)
C21 P1 Pd1 122.04(17)
C15 P1 Pd1 115.58(16)
C13 P1 Pd1 98.85(17)
C52 P2 C46 102.3(2)
C52 P2 C44 105.5(2)
C46 P2 C44 108.4(2)
C52 P2 Pd2 124.90(16)
C46 P2 Pd2 115.11(17)
C44 P2 Pd2 99.52(15)
C12 C1 C2 119.2(5)
C12 C1 Pd1 118.7(4)
C2 C1 Pd1 122.0(4)
C8 C2 C3 117.3(4)
C8 C2 C1 119.1(5)
C3 C2 C1 123.5(4)
C4 C3 C2 121.9(5)
C3 C4 C5 121.0(5)
C7 C5 C4 118.2(5)
C7 C5 C6 121.8(6)
C4 C5 C6 120.0(5)
C5 C7 C8 121.7(5)
C9 C8 C7 120.5(5)
C9 C8 C2 119.8(5)
C7 C8 C2 119.7(5)
C10 C9 C8 121.5(5)
C9 C10 C12 118.6(5)
C9 C10 C11 120.3(5)
C12 C10 C11 121.1(5)
C1 C12 C10 121.7(5)
C1 C12 C13 116.8(5)
C10 C12 C13 121.5(5)
C12 C13 C14 114.3(5)
C12 C13 P1 99.3(3)
C14 C13 P1 111.3(4)
C16 C15 C20 120.2(5)
C16 C15 P1 122.5(4)
C20 C15 P1 117.3(4)
C15 C16 C17 119.9(6)
C16 C17 C18 119.5(6)
C19 C18 C17 120.2(6)
C18 C19 C20 119.9(6)
C19 C20 C15 120.2(6)
C22 C21 C26 117.6(5)
C22 C21 P1 122.2(5)
C26 C21 P1 120.2(4)
C21 C22 C23 120.9(6)
C24 C23 C22 120.5(6)
C23 C24 C25 119.7(6)
C26 C25 C24 120.3(6)
C25 C26 C21 120.9(6)
N1 C27 C28 106.7(4)
C29 C28 C27 106.0(4)
C28 C29 C30 104.1(4)
N1 C30 C31 110.3(4)
N1 C30 C29 105.0(4)
C31 C30 C29 114.9(5)
O2 C31 O1 124.0(5)
O2 C31 C30 119.0(5)
O1 C31 C30 117.0(5)
C43 C32 C33 119.1(4)
C43 C32 Pd2 118.0(3)
C33 C32 Pd2 122.6(3)
C34 C33 C32 124.2(4)
C34 C33 C39 116.7(4)
C32 C33 C39 119.1(4)
C35 C34 C33 121.7(4)
C34 C35 C36 122.1(5)
C38 C36 C35 117.6(4)
C38 C36 C37 121.0(4)
C35 C36 C37 121.4(5)
C36 C38 C39 122.3(4)
C40 C39 C38 121.4(4)
C40 C39 C33 119.0(4)
C38 C39 C33 119.6(4)
C41 C40 C39 122.2(4)
C40 C41 C43 119.0(4)
C40 C41 C42 120.9(4)
C43 C41 C42 120.1(5)
C32 C43 C41 121.3(4)
C32 C43 C44 117.5(4)
C41 C43 C44 121.2(4)
C43 C44 C45 112.3(4)
C43 C44 P2 101.7(3)
C45 C44 P2 111.0(3)
C51 C46 C47 117.4(6)
C51 C46 P2 119.1(5)
C47 C46 P2 123.3(5)
C46 C47 C48 118.9(7)
C49 C48 C47 121.7(8)
C50 C49 C48 118.4(7)
C49 C50 C51 121.5(7)
C46 C51 C50 121.9(7)
C57 C52 C53 118.6(4)
C57 C52 P2 122.1(4)
C53 C52 P2 119.2(4)
C54 C53 C52 120.4(5)
C53 C54 C55 119.9(5)
C56 C55 C54 120.2(5)
C55 C56 C57 120.1(6)
C52 C57 C56 120.5(5)
C59 C58 N2 106.7(5)
C58 C59 C60 103.0(6)
C61 C60 C59 100.7(5)
N2 C61 C62 111.2(4)
N2 C61 C60 104.3(4)
C62 C61 C60 113.2(5)
O4 C62 O3 122.6(5)
O4 C62 C61 120.1(4)
O3 C62 C61 117.2(4)
Cl1 C63 Cl2 116.1(14)

loop_
_geom_bond_atom_site_label_1
_geom_bond_atom_site_label_2
_geom_bond_distance
Pd1 C1 2.025(5)
Pd1 O1 2.094(4)
Pd1 N1 2.150(4)
Pd1 P1 2.2029(13)
Pd2 C32 2.048(4)
Pd2 O3 2.082(4)
Pd2 N2 2.139(4)
Pd2 P2 2.2154(12)
N1 C30 1.478(6)
N1 C27 1.508(7)
N2 C61 1.502(6)
N2 C58 1.505(7)
O1 C31 1.271(6)
O2 C31 1.225(7)
O3 C62 1.288(6)
O4 C62 1.237(6)
P1 C21 1.807(6)
P1 C15 1.837(5)
P1 C13 1.842(5)
P2 C52 1.827(5)
P2 C46 1.829(6)
P2 C44 1.842(4)
C1 C12 1.388(7)
C1 C2 1.438(7)
C2 C8 1.424(7)
C2 C3 1.429(7)
C3 C4 1.360(8)
C4 C5 1.432(8)
C5 C7 1.378(8)
C5 C6 1.505(8)
C7 C8 1.422(7)
C8 C9 1.417(7)
C9 C10 1.380(8)
C10 C12 1.439(7)
C10 C11 1.507(8)
C12 C13 1.501(7)
C13 C14 1.531(8)
C15 C16 1.377(8)
C15 C20 1.391(8)
C16 C17 1.394(9)
C17 C18 1.402(10)
C18 C19 1.376(10)
C19 C20 1.383(8)
C21 C22 1.386(8)
C21 C26 1.411(8)
C22 C23 1.391(9)
C23 C24 1.368(10)
C24 C25 1.384(10)
C25 C26 1.374(9)
C27 C28 1.522(8)
C28 C29 1.522(9)
C29 C30 1.533(7)
C30 C31 1.527(7)
C32 C43 1.397(6)
C32 C33 1.426(6)
C33 C34 1.416(7)
C33 C39 1.432(6)
C34 C35 1.381(7)
C35 C36 1.397(7)
C36 C38 1.378(7)
C36 C37 1.505(7)
C38 C39 1.422(6)
C39 C40 1.418(7)
C40 C41 1.358(7)
C41 C43 1.433(6)
C41 C42 1.521(7)
C43 C44 1.517(6)
C44 C45 1.531(7)
C46 C51 1.366(9)
C46 C47 1.391(9)
C47 C48 1.412(11)
C48 C49 1.360(12)
C49 C50 1.334(11)
C50 C51 1.377(10)
C52 C57 1.390(7)
C52 C53 1.402(7)
C53 C54 1.383(8)
C54 C55 1.390(10)
C55 C56 1.369(9)
C56 C57 1.391(8)
C58 C59 1.493(10)
C59 C60 1.540(13)
C60 C61 1.538(8)
C61 C62 1.517(8)
C63 Cl1 1.780(17)
C63 Cl2 1.813(16)
